data_7241340
loop_
_publ_author_name
'Zhang, Wei-Feng'
'Zhao, Jian-Qiang'
'Sun, Xing-Yu'
'Ma, Yue-Yu'
'Pan, Hong-Mei'
'Jing, Zhihong'
'Lei, Xiao-Wu'
'Yao, Qingxia'

_publ_section_title
;
 Tetrameric Cluster Assembled One-Dimensional Hybrid Lead Halides with
 Broadband Light Emission
;
_journal_name_full CrystEngComm
_journal_paper_doi 10.1039/D0CE01202E
_journal_year 2020
_chemical_formula_moiety C4N2H16Pb2Br6O
_chemical_formula_sum 'C4 H16 Br6 N2 O Pb2'
_chemical_formula_weight 1002.03
_space_group_IT_number 14
_space_group_name_Hall '-P 2yn'
_space_group_name_H-M_alt 'P 1 21/n 1'
_symmetry_cell_setting monoclinic
_symmetry_space_group_name_H-M 'P 1 21/n 1'
_atom_sites_solution_hydrogens geom
_atom_sites_solution_primary direct
_atom_sites_solution_secondary difmap
_audit_creation_method SHELXL-97
_audit_update_record
;
2020-07-26 deposited with the CCDC.	2020-10-01 downloaded from the CCDC.
;
_cell_angle_alpha 90.00
_cell_angle_beta 92.684(2)
_cell_angle_gamma 90.00
_cell_formula_units_Z 4
_cell_length_a 7.7317(13)
_cell_length_b 11.617(2)
_cell_length_c 20.846(4)
_cell_measurement_reflns_used 4812
_cell_measurement_temperature 296(2)
_cell_measurement_theta_max 27.53
_cell_measurement_theta_min 2.24
_cell_volume 1870.3(6)
_computing_cell_refinement 'Bruker SAINT'
_computing_data_collection 'Bruker APEX2'
_computing_data_reduction 'Bruker SAINT'
_computing_molecular_graphics 'Bruker SHELXTL'
_computing_publication_material 'Bruker SHELXTL'
_computing_structure_refinement 'SHELXL-97 (Sheldrick, 2008)'
_computing_structure_solution 'SHELXS-97 (Sheldrick, 2008)'
_diffrn_ambient_temperature 296(2)
_diffrn_measured_fraction_theta_full 0.986
_diffrn_measured_fraction_theta_max 0.986
_diffrn_measurement_device_type 'Bruker APEX-II CCD'
_diffrn_measurement_method 'phi and omega scans'
_diffrn_radiation_monochromator graphite
_diffrn_radiation_source 'fine-focus sealed tube'
_diffrn_radiation_type MoK\a
_diffrn_radiation_wavelength 0.71073
_diffrn_reflns_av_R_equivalents 0.0869
_diffrn_reflns_av_sigmaI/netI 0.0710
_diffrn_reflns_limit_h_max 10
_diffrn_reflns_limit_h_min -10
_diffrn_reflns_limit_k_max 15
_diffrn_reflns_limit_k_min -15
_diffrn_reflns_limit_l_max 27
_diffrn_reflns_limit_l_min -27
_diffrn_reflns_number 22024
_diffrn_reflns_theta_full 27.91
_diffrn_reflns_theta_max 27.91
_diffrn_reflns_theta_min 1.96
_exptl_absorpt_coefficient_mu 30.782
_exptl_absorpt_correction_T_max 0.3014
_exptl_absorpt_correction_T_min 0.2362
_exptl_absorpt_correction_type multi-scan
_exptl_absorpt_process_details 'SADABS; Bruker, 2000'
_exptl_crystal_colour colorless
_exptl_crystal_density_diffrn 3.559
_exptl_crystal_density_method 'not measured'
_exptl_crystal_description block
_exptl_crystal_F_000 1744
_exptl_crystal_size_max 0.12
_exptl_crystal_size_mid 0.10
_exptl_crystal_size_min 0.08
_refine_diff_density_max 3.636
_refine_diff_density_min -2.612
_refine_diff_density_rms 0.313
_refine_ls_extinction_coef 0.00314(12)
_refine_ls_extinction_expression Fc^*^=kFc[1+0.001xFc^2^\l^3^/sin(2\q)]^-1/4^
_refine_ls_extinction_method SHELXL
_refine_ls_goodness_of_fit_ref 1.016
_refine_ls_hydrogen_treatment mixed
_refine_ls_matrix_type full
_refine_ls_number_parameters 143
_refine_ls_number_reflns 4422
_refine_ls_number_restraints 3
_refine_ls_restrained_S_all 1.016
_refine_ls_R_factor_all 0.0627
_refine_ls_R_factor_gt 0.0413
_refine_ls_shift/su_max 0.085
_refine_ls_shift/su_mean 0.004
_refine_ls_structure_factor_coef Fsqd
_refine_ls_weighting_details 'calc w=1/[\s^2^(Fo^2^)+(0.0385P)^2^+8.0121P] where P=(Fo^2^+2Fc^2^)/3'
_refine_ls_weighting_scheme calc
_refine_ls_wR_factor_gt 0.0929
_refine_ls_wR_factor_ref 0.1015
_reflns_number_gt 3419
_reflns_number_total 4422
_reflns_threshold_expression >2sigma(I)
_cod_data_source_file d0ce01202e2.cif
_cod_data_source_block Com_1
_cod_depositor_comments
;
The following automatic conversions were performed:

data item '_exptl_absorpt_correction_type' value 'Multi-scan' was
changed to 'multi-scan' in accordance with the
/home/data/users/saulius/crontab/automatic-downloads/rss-feeds/RSC/lib/dictionaries/cif_core.dic
dictionary named 'cif_core.dic' version 2.4.2 last updated on
2011-04-26.

Automatic conversion script
Id: cif_fix_values 7556 2019-12-06 15:28:31Z antanas 
;
_cod_original_sg_symbol_H-M P2(1)/n
_cod_database_code 7241340

loop_
_symmetry_equiv_pos_as_xyz
'x, y, z'
'-x+1/2, y+1/2, -z+1/2'
'-x, -y, -z'
'x-1/2, -y-1/2, z-1/2'

loop_
_atom_site_label
_atom_site_type_symbol
_atom_site_fract_x
_atom_site_fract_y
_atom_site_fract_z
_atom_site_U_iso_or_equiv
_atom_site_adp_type
_atom_site_occupancy
_atom_site_symmetry_multiplicity
_atom_site_calc_flag
_atom_site_refinement_flags
_atom_site_disorder_assembly
_atom_site_disorder_group
Pb1 Pb 0.43260(5) 0.33073(3) 0.058252(17) 0.02264(13) Uani 1 1 d . . .
Pb2 Pb 0.94636(5) 0.51169(3) 0.103210(17) 0.02322(13) Uani 1 1 d . . .
Br1 Br 0.63800(14) 0.44307(9) 0.16886(5) 0.0316(3) Uani 1 1 d . . .
Br2 Br 0.73311(14) 0.41073(9) -0.02796(5) 0.0310(3) Uani 1 1 d . . .
Br3 Br 0.21731(15) 0.25933(9) -0.06274(5) 0.0343(3) Uani 1 1 d . . .
Br4 Br 0.14271(15) 0.29273(10) 0.14111(6) 0.0374(3) Uani 1 1 d . . .
Br5 Br 0.57217(16) 0.11142(10) 0.07991(6) 0.0416(3) Uani 1 1 d . . .
Br6 Br 1.09194(15) 0.61426(10) 0.21619(5) 0.0358(3) Uani 1 1 d . . .
N1 N 0.4831(12) -0.2782(8) 0.1747(5) 0.036(2) Uani 1 1 d . . .
H1A H 0.5536 -0.2935 0.2086 0.054 Uiso 1 1 calc . . .
H1B H 0.5400 -0.2873 0.1389 0.054 Uiso 1 1 calc . . .
H1C H 0.3931 -0.3259 0.1742 0.054 Uiso 1 1 calc . . .
N2 N 0.2015(11) -0.0240(7) 0.1296(4) 0.028(2) Uani 1 1 d . . .
H2 H 0.2773 0.0334 0.1405 0.034 Uiso 1 1 calc . . .
C4 C 0.3022(15) -0.1344(9) 0.1214(5) 0.032(3) Uani 1 1 d . . .
H4A H 0.2217 -0.1979 0.1151 0.039 Uiso 1 1 calc . . .
H4B H 0.3693 -0.1285 0.0834 0.039 Uiso 1 1 calc . . .
C3 C 0.4217(17) -0.1592(10) 0.1786(6) 0.041(3) Uani 1 1 d . . .
H3A H 0.5193 -0.1067 0.1792 0.049 Uiso 1 1 calc . . .
H3B H 0.3610 -0.1483 0.2178 0.049 Uiso 1 1 calc . . .
C2 C 0.1116(18) 0.0051(10) 0.0660(6) 0.049(3) Uani 1 1 d . . .
H2A H 0.1957 0.0117 0.0338 0.073 Uiso 1 1 calc . . .
H2B H 0.0511 0.0768 0.0696 0.073 Uiso 1 1 calc . . .
H2C H 0.0305 -0.0547 0.0542 0.073 Uiso 1 1 calc . . .
C1 C 0.0751(16) -0.0349(11) 0.1806(6) 0.044(3) Uani 1 1 d . . .
H1D H 0.1355 -0.0521 0.2208 0.067 Uiso 1 1 calc . . .
H1E H -0.0050 -0.0958 0.1698 0.067 Uiso 1 1 calc . . .
H1F H 0.0130 0.0362 0.1844 0.067 Uiso 1 1 calc . . .
O1 O 0.7012(12) -0.3206(9) 0.2754(4) 0.057(3) Uani 1 1 d D . .
H1W H 0.780(9) -0.377(6) 0.271(5) 0.085 Uiso 1 1 d D . .
H2W H 0.705(18) -0.322(12) 0.3186(4) 0.085 Uiso 1 1 d D . .

loop_
_atom_site_aniso_label
_atom_site_aniso_U_11
_atom_site_aniso_U_22
_atom_site_aniso_U_33
_atom_site_aniso_U_23
_atom_site_aniso_U_13
_atom_site_aniso_U_12
Pb1 0.0300(2) 0.0219(2) 0.0163(2) 0.00134(14) 0.00319(14) -0.00316(15)
Pb2 0.0278(2) 0.0267(2) 0.0153(2) 0.00092(15) 0.00227(14) -0.00269(15)
Br1 0.0391(6) 0.0333(6) 0.0231(6) -0.0070(4) 0.0089(4) -0.0084(5)
Br2 0.0414(6) 0.0293(6) 0.0232(5) -0.0034(4) 0.0120(5) -0.0054(4)
Br3 0.0446(6) 0.0298(6) 0.0278(6) 0.0016(5) -0.0046(5) -0.0043(5)
Br4 0.0487(7) 0.0300(6) 0.0352(6) 0.0070(5) 0.0194(5) 0.0024(5)
Br5 0.0517(7) 0.0282(6) 0.0448(7) -0.0003(5) 0.0013(6) 0.0050(5)
Br6 0.0411(6) 0.0404(6) 0.0254(6) -0.0042(5) -0.0028(5) -0.0074(5)
N1 0.042(5) 0.028(5) 0.038(6) -0.009(4) -0.004(4) 0.002(4)
N2 0.036(5) 0.023(4) 0.025(5) -0.001(4) -0.004(4) -0.008(4)
C4 0.060(7) 0.018(5) 0.020(5) 0.001(4) 0.006(5) -0.002(5)
C3 0.064(8) 0.032(6) 0.026(6) -0.002(5) -0.003(6) 0.010(6)
C2 0.066(9) 0.036(7) 0.041(8) 0.011(6) -0.015(7) -0.007(6)
C1 0.049(8) 0.057(8) 0.027(7) -0.011(6) 0.004(5) -0.006(6)
O1 0.046(5) 0.078(7) 0.045(6) -0.026(5) -0.003(4) 0.010(5)

loop_
_atom_type_symbol
_atom_type_description
_atom_type_scat_dispersion_real
_atom_type_scat_dispersion_imag
_atom_type_scat_source
C C 0.0033 0.0016 'International Tables Vol C Tables 4.2.6.8 and 6.1.1.4'
H H 0.0000 0.0000 'International Tables Vol C Tables 4.2.6.8 and 6.1.1.4'
N N 0.0061 0.0033 'International Tables Vol C Tables 4.2.6.8 and 6.1.1.4'
Br Br -0.2901 2.4595 'International Tables Vol C Tables 4.2.6.8 and 6.1.1.4'
Pb Pb -3.3944 10.1111 'International Tables Vol C Tables 4.2.6.8 and 6.1.1.4'
O O 0.0106 0.0060 'International Tables Vol C Tables 4.2.6.8 and 6.1.1.4'

loop_
_geom_angle_atom_site_label_1
_geom_angle_atom_site_label_2
_geom_angle_atom_site_label_3
_geom_angle
_geom_angle_site_symmetry_1
_geom_angle_site_symmetry_3
_geom_angle_publ_flag
Br5 Pb1 Br4 93.89(4) . . ?
Br5 Pb1 Br1 94.87(4) . . ?
Br4 Pb1 Br1 90.25(3) . . ?
Br5 Pb1 Br3 94.40(4) . . ?
Br4 Pb1 Br3 92.49(4) . . ?
Br1 Pb1 Br3 170.13(3) . . ?
Br5 Pb1 Br2 94.11(3) . . ?
Br4 Pb1 Br2 171.48(3) . . ?
Br1 Pb1 Br2 86.14(3) . . ?
Br3 Pb1 Br2 89.83(3) . . ?
Br6 Pb2 Br1 91.52(3) . . ?
Br6 Pb2 Br4 87.81(4) . 1_655 ?
Br1 Pb2 Br4 93.35(3) . 1_655 ?
Br6 Pb2 Br3 90.38(3) . 3_665 ?
Br1 Pb2 Br3 91.75(3) . 3_665 ?
Br4 Pb2 Br3 174.63(3) 1_655 3_665 ?
Br6 Pb2 Br2 90.14(3) . 3_765 ?
Br1 Pb2 Br2 177.56(3) . 3_765 ?
Br4 Pb2 Br2 88.50(3) 1_655 3_765 ?
Br3 Pb2 Br2 86.45(3) 3_665 3_765 ?
Pb2 Br1 Pb1 99.87(3) . . ?
Pb2 Br2 Pb1 175.05(4) 3_765 . ?
Pb2 Br3 Pb1 101.17(3) 3_665 . ?
Pb1 Br4 Pb2 96.15(3) . 1_455 ?
C1 N2 C2 111.0(9) . . ?
C1 N2 C4 111.6(8) . . ?
C2 N2 C4 108.1(9) . . ?
C3 C4 N2 112.0(8) . . ?
N1 C3 C4 109.0(9) . . ?

loop_
_geom_bond_atom_site_label_1
_geom_bond_atom_site_label_2
_geom_bond_distance
_geom_bond_site_symmetry_2
_geom_bond_publ_flag
Pb1 Br5 2.7952(13) . ?
Pb1 Br4 2.9266(12) . ?
Pb1 Br1 3.0330(12) . ?
Pb1 Br3 3.0704(12) . ?
Pb1 Br2 3.1437(11) . ?
Pb2 Br6 2.8259(12) . ?
Pb2 Br1 2.9152(11) . ?
Pb2 Br4 3.0473(13) 1_655 ?
Pb2 Br3 3.0478(12) 3_665 ?
Pb2 Br2 3.1271(11) 3_765 ?
Br2 Pb2 3.1271(11) 3_765 ?
Br3 Pb2 3.0478(12) 3_665 ?
Br4 Pb2 3.0473(13) 1_455 ?
N1 C3 1.465(14) . ?
N2 C1 1.484(14) . ?
N2 C2 1.505(15) . ?
N2 C4 1.514(13) . ?
C4 C3 1.501(16) . ?
